data_7123332
loop_
_publ_author_name
'Wei, Yun-Long'
'Chen, Jian-Qiang'
'Sun, Bo'
'Xu, PengFei'

_publ_section_title
;
 Synthesis of Indolo[2,1-a]isoquinoline Derivatives via
 Visible-light-induced Radical Cascade Cyclization Reactions
;
_journal_name_full 'Chemical Communications'
_journal_paper_doi 10.1039/C9CC02388G
_journal_year 2019
_chemical_formula_moiety 'C26 H21 N O2'
_chemical_formula_sum 'C26 H21 N O2'
_chemical_formula_weight 379.44
_chemical_name_systematic
;
 ? 
;
_space_group_crystal_system monoclinic
_space_group_IT_number 14
_space_group_name_Hall '-P 2ybc'
_space_group_name_H-M_alt 'P 1 21/c 1'
_symmetry_space_group_name_Hall '-P 2ybc'
_symmetry_space_group_name_H-M 'P 1 21/c 1'
_atom_sites_solution_hydrogens geom
_atom_sites_solution_primary direct
_atom_sites_solution_secondary difmap
_audit_creation_date 2018-07-20
_audit_creation_method
;
Olex2 1.2
(compiled 2017.03.28 svn.r3405 for OlexSys, GUI svn.r5337)
;
_cell_angle_alpha 90.00
_cell_angle_beta 108.619(6)
_cell_angle_gamma 90.00
_cell_formula_units_Z 4
_cell_length_a 14.7360(8)
_cell_length_b 11.6168(7)
_cell_length_c 11.8487(7)
_cell_measurement_reflns_used 3225
_cell_measurement_temperature 293(2)
_cell_measurement_theta_max 69.5770
_cell_measurement_theta_min 6.2970
_cell_volume 1922.2(2)
_computing_cell_refinement
;
CrysAlisPro, Agilent Technologies,
Version 1.171.36.28 (release 01-02-2013 CrysAlis171 .NET)
(compiled Feb  1 2013,16:14:44)
;
_computing_data_collection
;
CrysAlisPro, Agilent Technologies,
Version 1.171.36.28 (release 01-02-2013 CrysAlis171 .NET)
(compiled Feb  1 2013,16:14:44)
;
_computing_data_reduction
;
CrysAlisPro, Agilent Technologies,
Version 1.171.36.28 (release 01-02-2013 CrysAlis171 .NET)
(compiled Feb  1 2013,16:14:44)
;
_computing_molecular_graphics 'Olex2 (Dolomanov et al., 2009)'
_computing_publication_material 'Olex2 (Dolomanov et al., 2009)'
_computing_structure_refinement 'ShelXL (Sheldrick, 2015)'
_computing_structure_solution 'ShelXS (Sheldrick, 2008)'
_diffrn_ambient_temperature 293(2)
_diffrn_detector_area_resol_mean 16.0733
_diffrn_measured_fraction_theta_full 0.973
_diffrn_measured_fraction_theta_max 0.973
_diffrn_measurement_details
;
#__ type_ start__ end____ width___ exp.time_
  1 omega  -71.00  -38.00   1.5000    1.5000
omega____ theta____ kappa____ phi______ frames
    -       -8.5000  178.0000 -120.0000 22

#__ type_ start__ end____ width___ exp.time_
  2 omega  -39.00  -12.00   1.5000    1.5000
omega____ theta____ kappa____ phi______ frames
    -       -8.5000  125.0000 -120.0000 18

#__ type_ start__ end____ width___ exp.time_
  3 omega  -61.00  -34.00   1.5000    1.5000
omega____ theta____ kappa____ phi______ frames
    -       -8.5000  178.0000 -180.0000 18

#__ type_ start__ end____ width___ exp.time_
  4 omega  -85.00  -40.00   1.5000    1.5000
omega____ theta____ kappa____ phi______ frames
    -       -8.5000  178.0000   30.0000 30

#__ type_ start__ end____ width___ exp.time_
  5 omega   34.00  127.00   1.5000    1.5000
omega____ theta____ kappa____ phi______ frames
    -       54.0000   38.0000 -180.0000 62

#__ type_ start__ end____ width___ exp.time_
  6 omega    2.00   87.50   1.5000    1.5000
omega____ theta____ kappa____ phi______ frames
    -       54.0000  -99.0000   30.0000 57

#__ type_ start__ end____ width___ exp.time_
  7 omega   38.00  120.50   1.5000    1.5000
omega____ theta____ kappa____ phi______ frames
    -      108.0000  -77.0000   60.0000 55

#__ type_ start__ end____ width___ exp.time_
  8 omega   66.00   94.50   1.5000    1.5000
omega____ theta____ kappa____ phi______ frames
    -      108.0000  -25.0000 -120.0000 19

#__ type_ start__ end____ width___ exp.time_
  9 omega   53.00   80.00   1.5000    1.5000
omega____ theta____ kappa____ phi______ frames
    -      108.0000  -38.0000  -30.0000 18

#__ type_ start__ end____ width___ exp.time_
 10 omega   53.00   92.00   1.5000    1.5000
omega____ theta____ kappa____ phi______ frames
    -      108.0000  -38.0000   60.0000 26

#__ type_ start__ end____ width___ exp.time_
 11 omega   99.00  171.00   1.5000    1.5000
omega____ theta____ kappa____ phi______ frames
    -      108.0000   63.0000 -150.0000 48

#__ type_ start__ end____ width___ exp.time_
 12 omega   50.00  101.00   1.5000    1.5000
omega____ theta____ kappa____ phi______ frames
    -      108.0000  -50.0000 -120.0000 34

#__ type_ start__ end____ width___ exp.time_
 13 omega   36.00   72.00   1.5000    1.5000
omega____ theta____ kappa____ phi______ frames
    -      108.0000   12.0000 -180.0000 24

#__ type_ start__ end____ width___ exp.time_
 14 omega   57.00  103.50   1.5000    1.5000
omega____ theta____ kappa____ phi______ frames
    -      108.0000  -50.0000 -180.0000 31

#__ type_ start__ end____ width___ exp.time_
 15 omega   42.00   93.00   1.5000    1.5000
omega____ theta____ kappa____ phi______ frames
    -      108.0000  -50.0000  120.0000 34

#__ type_ start__ end____ width___ exp.time_
 16 omega   53.00   86.00   1.5000    1.5000
omega____ theta____ kappa____ phi______ frames
    -      108.0000  -38.0000   30.0000 22

#__ type_ start__ end____ width___ exp.time_
 17 omega   84.00  109.50   1.5000    1.5000
omega____ theta____ kappa____ phi______ frames
    -      108.0000   12.0000 -180.0000 17

#__ type_ start__ end____ width___ exp.time_
 18 omega  153.00  178.50   1.5000    1.5000
omega____ theta____ kappa____ phi______ frames
    -      108.0000   12.0000 -180.0000 17

#__ type_ start__ end____ width___ exp.time_
 19 omega  106.00  160.00   1.5000    1.5000
omega____ theta____ kappa____ phi______ frames
    -      108.0000   38.0000    0.0000 36
;
_diffrn_measurement_device_type 'SuperNova, Dual, Cu at zero, Eos'
_diffrn_measurement_method '\w scans'
_diffrn_orient_matrix_UB_11 -0.0912526000
_diffrn_orient_matrix_UB_12 0.0688560000
_diffrn_orient_matrix_UB_13 -0.0081508000
_diffrn_orient_matrix_UB_21 -0.0368258000
_diffrn_orient_matrix_UB_22 -0.1012836000
_diffrn_orient_matrix_UB_23 0.0572567000
_diffrn_orient_matrix_UB_31 0.0499042000
_diffrn_orient_matrix_UB_32 0.0511072000
_diffrn_orient_matrix_UB_33 0.1243195000
_diffrn_radiation_monochromator mirror
_diffrn_radiation_type CuK\a
_diffrn_radiation_wavelength 1.54184
_diffrn_reflns_av_R_equivalents 0.0166
_diffrn_reflns_av_unetI/netI 0.0220
_diffrn_reflns_limit_h_max 17
_diffrn_reflns_limit_h_min -17
_diffrn_reflns_limit_k_max 13
_diffrn_reflns_limit_k_min -11
_diffrn_reflns_limit_l_max 14
_diffrn_reflns_limit_l_min -12
_diffrn_reflns_number 6677
_diffrn_reflns_theta_full 66.59
_diffrn_reflns_theta_max 66.59
_diffrn_reflns_theta_min 5.48
_diffrn_source 'SuperNova (Cu) X-ray Source'
_exptl_absorpt_coefficient_mu 0.652
_exptl_absorpt_correction_T_max 1.00000
_exptl_absorpt_correction_T_min 0.90656
_exptl_absorpt_correction_type multi-scan
_exptl_absorpt_process_details
;
CrysAlisPro, Agilent Technologies,
Version 1.171.36.28 (release 01-02-2013 CrysAlis171 .NET)
(compiled Feb  1 2013,16:14:44)
Empirical absorption correction using spherical harmonics,
 implemented in SCALE3 ABSPACK scaling algorithm.
;
_exptl_crystal_colour 'clear light yellow'
_exptl_crystal_colour_lustre clear
_exptl_crystal_colour_modifier light
_exptl_crystal_colour_primary yellow
_exptl_crystal_density_diffrn 1.311
_exptl_crystal_density_method 'not measured'
_exptl_crystal_description block
_exptl_crystal_F_000 800
_exptl_crystal_size_max 0.21
_exptl_crystal_size_mid 0.17
_exptl_crystal_size_min 0.14
_refine_diff_density_max 0.152
_refine_diff_density_min -0.155
_refine_diff_density_rms 0.030
_refine_ls_extinction_method none
_refine_ls_goodness_of_fit_ref 1.070
_refine_ls_hydrogen_treatment constr
_refine_ls_matrix_type full
_refine_ls_number_parameters 264
_refine_ls_number_reflns 3303
_refine_ls_number_restraints 0
_refine_ls_restrained_S_all 1.070
_refine_ls_R_factor_all 0.0435
_refine_ls_R_factor_gt 0.0375
_refine_ls_shift/su_max 0.000
_refine_ls_shift/su_mean 0.000
_refine_ls_structure_factor_coef Fsqd
_refine_ls_weighting_details 'calc w=1/[\s^2^(Fo^2^)+(0.0480P)^2^+0.3600P] where P=(Fo^2^+2Fc^2^)/3'
_refine_ls_weighting_scheme calc
_refine_ls_wR_factor_gt 0.0967
_refine_ls_wR_factor_ref 0.1017
_reflns_number_gt 2874
_reflns_number_total 3303
_reflns_threshold_expression >2sigma(I)
_cod_data_source_file c9cc02388g2.cif
_cod_data_source_block weiyl_0719
_cod_original_cell_volume 1922.16(19)
_cod_database_code 7123332
_reflns_odcompleteness_completeness 96.96
_reflns_odcompleteness_iscentric 1
_reflns_odcompleteness_theta 66.97
_olex2_refinement_description
;
1. Fixed Uiso
 At 1.2 times of:
  All C(H) groups, All C(H,H) groups
 At 1.5 times of:
  All C(H,H,H) groups
2.a Secondary CH2 refined with riding coordinates:
 C26(H26A,H26B)
2.b Aromatic/amide H refined with riding coordinates:
 C2(H2), C3(H3), C4(H4), C5(H5), C11(H11), C12(H12), C13(H13), C14(H14),
 C21(H21), C22(H22), C23(H23), C24(H24), C25(H25)
2.c Idealised Me refined as rotating group:
 C9(H9A,H9B,H9C), C18(H18A,H18B,H18C)
;
_olex2_date_sample_data_collection 2018-07-20
_olex2_submission_special_instructions 'No special instructions were received'

loop_
_space_group_symop_id
_space_group_symop_operation_xyz
1 'x, y, z'
2 '-x, y+1/2, -z+1/2'
3 '-x, -y, -z'
4 'x, -y-1/2, z-1/2'

loop_
_atom_site_label
_atom_site_type_symbol
_atom_site_fract_x
_atom_site_fract_y
_atom_site_fract_z
_atom_site_U_iso_or_equiv
_atom_site_adp_type
_atom_site_occupancy
_atom_site_calc_flag
_atom_site_refinement_flags_posn
O1 O 0.37637(8) 0.06625(9) 0.68672(10) 0.0520(3) Uani 1 d .
O2 O 0.21551(8) 0.26414(11) 0.59680(9) 0.0595(3) Uani 1 d .
N1 N 0.13019(7) 0.15108(10) 0.68138(9) 0.0361(3) Uani 1 d .
C1 C 0.04107(10) 0.15602(13) 0.59126(12) 0.0400(3) Uani 1 d .
C2 C 0.01283(12) 0.21317(15) 0.48277(14) 0.0529(4) Uani 1 d .
H2 H 0.0556 0.2572 0.4578 0.063 Uiso 1 calc R
C3 C -0.08216(13) 0.20137(19) 0.41344(16) 0.0672(5) Uani 1 d .
H3 H -0.1036 0.2385 0.3401 0.081 Uiso 1 calc R
C4 C -0.14619(13) 0.1357(2) 0.45036(17) 0.0719(6) Uani 1 d .
H4 H -0.2093 0.1290 0.4011 0.086 Uiso 1 calc R
C5 C -0.11772(11) 0.08061(17) 0.55827(17) 0.0625(5) Uani 1 d .
H5 H -0.1610 0.0371 0.5828 0.075 Uiso 1 calc R
C6 C -0.02232(10) 0.09097(14) 0.63099(13) 0.0449(3) Uani 1 d .
C7 C 0.02857(10) 0.04554(14) 0.74690(13) 0.0452(4) Uani 1 d .
C8 C 0.12149(9) 0.08137(12) 0.77527(11) 0.0351(3) Uani 1 d .
C9 C -0.01779(13) -0.0279(2) 0.81705(18) 0.0760(6) Uani 1 d .
H9A H -0.0063 -0.1076 0.8051 0.114 Uiso 1 calc GR
H9B H -0.0855 -0.0136 0.7909 0.114 Uiso 1 calc GR
H9C H 0.0087 -0.0095 0.9001 0.114 Uiso 1 calc GR
C10 C 0.20803(9) 0.05693(12) 0.87450(11) 0.0349(3) Uani 1 d .
C11 C 0.21037(11) -0.02868(13) 0.95862(13) 0.0460(4) Uani 1 d .
H11 H 0.1552 -0.0706 0.9522 0.055 Uiso 1 calc R
C12 C 0.29313(12) -0.05178(14) 1.05075(14) 0.0529(4) Uani 1 d .
H12 H 0.2931 -0.1074 1.1072 0.063 Uiso 1 calc R
C13 C 0.37589(11) 0.00782(14) 1.05895(13) 0.0510(4) Uani 1 d .
H13 H 0.4322 -0.0087 1.1200 0.061 Uiso 1 calc R
C14 C 0.37514(10) 0.09207(13) 0.97654(12) 0.0433(3) Uani 1 d .
H14 H 0.4313 0.1318 0.9827 0.052 Uiso 1 calc R
C15 C 0.29202(9) 0.11876(11) 0.88457(11) 0.0341(3) Uani 1 d .
C16 C 0.28897(9) 0.22109(12) 0.80371(11) 0.0346(3) Uani 1 d .
C17 C 0.21120(9) 0.21211(12) 0.68342(12) 0.0377(3) Uani 1 d .
C18 C 0.26140(11) 0.32878(13) 0.86283(13) 0.0443(3) Uani 1 d .
H18A H 0.3101 0.3435 0.9375 0.066 Uiso 1 calc GR
H18B H 0.2014 0.3155 0.8763 0.066 Uiso 1 calc GR
H18C H 0.2556 0.3941 0.8113 0.066 Uiso 1 calc GR
C19 C 0.41930(9) 0.15648(12) 0.71661(12) 0.0367(3) Uani 1 d .
C20 C 0.50900(9) 0.18103(12) 0.68680(11) 0.0357(3) Uani 1 d .
C21 C 0.54064(11) 0.09936(13) 0.62266(14) 0.0462(3) Uani 1 d .
H21 H 0.5079 0.0301 0.6023 0.055 Uiso 1 calc R
C22 C 0.62081(12) 0.12029(15) 0.58867(16) 0.0566(4) Uani 1 d .
H22 H 0.6416 0.0654 0.5453 0.068 Uiso 1 calc R
C23 C 0.66980(11) 0.22308(15) 0.61938(16) 0.0553(4) Uani 1 d .
H23 H 0.7237 0.2371 0.5968 0.066 Uiso 1 calc R
C24 C 0.63919(10) 0.30455(14) 0.68308(14) 0.0490(4) Uani 1 d .
H24 H 0.6720 0.3738 0.7030 0.059 Uiso 1 calc R
C25 C 0.55948(10) 0.28353(13) 0.71766(13) 0.0411(3) Uani 1 d .
H25 H 0.5395 0.3384 0.7619 0.049 Uiso 1 calc R
C26 C 0.38355(9) 0.24793(12) 0.78170(13) 0.0390(3) Uani 1 d .
H26A H 0.3759 0.3189 0.7365 0.047 Uiso 1 calc R
H26B H 0.4322 0.2613 0.8580 0.047 Uiso 1 calc R

loop_
_atom_site_aniso_label
_atom_site_aniso_U_11
_atom_site_aniso_U_22
_atom_site_aniso_U_33
_atom_site_aniso_U_23
_atom_site_aniso_U_13
_atom_site_aniso_U_12
O1 0.0530(6) 0.0459(6) 0.0651(7) -0.0121(5) 0.0302(5) -0.0149(5)
O2 0.0556(7) 0.0817(9) 0.0416(6) 0.0194(6) 0.0158(5) -0.0134(6)
N1 0.0325(5) 0.0428(6) 0.0327(6) 0.0030(5) 0.0099(4) -0.0008(5)
C1 0.0357(7) 0.0457(8) 0.0364(7) -0.0030(6) 0.0085(6) 0.0045(6)
C2 0.0497(9) 0.0635(11) 0.0416(8) 0.0052(7) 0.0094(7) 0.0090(8)
C3 0.0602(10) 0.0836(14) 0.0455(9) 0.0059(9) -0.0004(8) 0.0185(10)
C4 0.0417(9) 0.0920(15) 0.0661(12) -0.0025(11) -0.0051(8) 0.0062(9)
C5 0.0364(8) 0.0766(13) 0.0680(11) -0.0020(9) 0.0074(8) -0.0038(8)
C6 0.0346(7) 0.0493(9) 0.0490(8) -0.0054(7) 0.0107(6) -0.0016(6)
C7 0.0380(7) 0.0515(9) 0.0467(8) 0.0004(7) 0.0145(6) -0.0075(6)
C8 0.0368(7) 0.0367(7) 0.0342(7) -0.0001(5) 0.0146(5) -0.0020(5)
C9 0.0534(10) 0.0978(16) 0.0763(13) 0.0197(11) 0.0202(9) -0.0258(10)
C10 0.0385(7) 0.0361(7) 0.0322(6) -0.0003(5) 0.0141(5) 0.0011(5)
C11 0.0520(8) 0.0449(8) 0.0437(8) 0.0067(6) 0.0189(7) -0.0010(7)
C12 0.0692(10) 0.0486(9) 0.0405(8) 0.0124(7) 0.0170(7) 0.0075(8)
C13 0.0545(9) 0.0528(9) 0.0379(8) 0.0036(7) 0.0035(7) 0.0107(7)
C14 0.0388(7) 0.0484(8) 0.0395(7) -0.0026(6) 0.0079(6) 0.0024(6)
C15 0.0366(7) 0.0357(7) 0.0313(6) -0.0026(5) 0.0126(5) 0.0026(5)
C16 0.0333(6) 0.0363(7) 0.0359(7) -0.0010(5) 0.0134(5) -0.0019(5)
C17 0.0375(7) 0.0426(8) 0.0355(7) 0.0033(6) 0.0150(6) -0.0005(6)
C18 0.0489(8) 0.0401(8) 0.0471(8) -0.0011(6) 0.0200(7) 0.0030(6)
C19 0.0351(7) 0.0387(7) 0.0359(7) 0.0022(6) 0.0106(5) -0.0020(6)
C20 0.0321(6) 0.0391(7) 0.0349(7) 0.0053(5) 0.0095(5) 0.0022(5)
C21 0.0474(8) 0.0416(8) 0.0542(9) 0.0004(7) 0.0227(7) -0.0008(6)
C22 0.0564(9) 0.0524(10) 0.0738(11) 0.0022(8) 0.0388(9) 0.0083(8)
C23 0.0428(8) 0.0567(10) 0.0754(11) 0.0139(8) 0.0315(8) 0.0040(7)
C24 0.0366(7) 0.0490(9) 0.0606(9) 0.0079(7) 0.0144(7) -0.0048(6)
C25 0.0355(7) 0.0418(8) 0.0450(8) 0.0018(6) 0.0116(6) 0.0000(6)
C26 0.0355(7) 0.0402(8) 0.0431(7) -0.0018(6) 0.0150(6) -0.0050(6)

loop_
_atom_type_symbol
_atom_type_description
_atom_type_scat_dispersion_real
_atom_type_scat_dispersion_imag
_atom_type_scat_source
C C 0.0181 0.0091 'International Tables Vol C Tables 4.2.6.8 and 6.1.1.4'
H H 0.0000 0.0000 'International Tables Vol C Tables 4.2.6.8 and 6.1.1.4'
N N 0.0311 0.0180 'International Tables Vol C Tables 4.2.6.8 and 6.1.1.4'
O O 0.0492 0.0322 'International Tables Vol C Tables 4.2.6.8 and 6.1.1.4'

loop_
_geom_angle_atom_site_label_1
_geom_angle_atom_site_label_2
_geom_angle_atom_site_label_3
_geom_angle
C1 N1 C8 108.89(11)
C17 N1 C1 125.81(11)
C17 N1 C8 125.07(11)
C2 C1 N1 130.92(14)
C2 C1 C6 122.46(14)
C6 C1 N1 106.60(12)
C1 C2 H2 121.6
C3 C2 C1 116.72(17)
C3 C2 H2 121.6
C2 C3 H3 119.1
C2 C3 C4 121.83(17)
C4 C3 H3 119.1
C3 C4 H4 119.5
C5 C4 C3 120.94(16)
C5 C4 H4 119.5
C4 C5 H5 120.6
C4 C5 C6 118.83(17)
C6 C5 H5 120.6
C1 C6 C5 119.21(15)
C1 C6 C7 108.64(12)
C5 C6 C7 132.15(15)
C6 C7 C9 123.16(13)
C8 C7 C6 107.41(13)
C8 C7 C9 129.43(14)
N1 C8 C10 118.00(11)
C7 C8 N1 108.43(12)
C7 C8 C10 133.46(13)
C7 C9 H9A 109.5
C7 C9 H9B 109.5
C7 C9 H9C 109.5
H9A C9 H9B 109.5
H9A C9 H9C 109.5
H9B C9 H9C 109.5
C11 C10 C8 121.86(12)
C11 C10 C15 118.85(13)
C15 C10 C8 119.27(12)
C10 C11 H11 119.5
C12 C11 C10 121.08(14)
C12 C11 H11 119.5
C11 C12 H12 120.1
C13 C12 C11 119.80(14)
C13 C12 H12 120.1
C12 C13 H13 120.0
C12 C13 C14 119.95(14)
C14 C13 H13 120.0
C13 C14 H14 119.4
C13 C14 C15 121.26(14)
C15 C14 H14 119.4
C10 C15 C16 119.97(12)
C14 C15 C10 119.03(13)
C14 C15 C16 120.70(12)
C15 C16 C17 113.53(11)
C15 C16 C18 107.82(11)
C15 C16 C26 114.96(11)
C17 C16 C18 104.55(11)
C17 C16 C26 108.01(11)
C26 C16 C18 107.29(11)
O2 C17 N1 121.36(13)
O2 C17 C16 122.19(13)
N1 C17 C16 116.09(11)
C16 C18 H18A 109.5
C16 C18 H18B 109.5
C16 C18 H18C 109.5
H18A C18 H18B 109.5
H18A C18 H18C 109.5
H18B C18 H18C 109.5
O1 C19 C20 120.68(13)
O1 C19 C26 121.54(12)
C20 C19 C26 117.76(12)
C21 C20 C19 118.34(13)
C21 C20 C25 119.03(13)
C25 C20 C19 122.59(13)
C20 C21 H21 119.8
C22 C21 C20 120.42(15)
C22 C21 H21 119.8
C21 C22 H22 120.1
C23 C22 C21 119.79(15)
C23 C22 H22 120.1
C22 C23 H23 119.9
C24 C23 C22 120.29(14)
C24 C23 H23 119.9
C23 C24 H24 120.0
C23 C24 C25 119.99(15)
C25 C24 H24 120.0
C20 C25 H25 119.8
C24 C25 C20 120.46(14)
C24 C25 H25 119.8
C16 C26 H26A 108.4
C16 C26 H26B 108.4
C19 C26 C16 115.54(11)
C19 C26 H26A 108.4
C19 C26 H26B 108.4
H26A C26 H26B 107.5

loop_
_geom_bond_atom_site_label_1
_geom_bond_atom_site_label_2
_geom_bond_distance
O1 C19 1.2171(17)
O2 C17 1.2101(17)
N1 C1 1.4045(17)
N1 C8 1.4146(17)
N1 C17 1.3819(17)
C1 C2 1.387(2)
C1 C6 1.395(2)
C2 H2 0.9300
C2 C3 1.385(2)
C3 H3 0.9300
C3 C4 1.388(3)
C4 H4 0.9300
C4 C5 1.370(3)
C5 H5 0.9300
C5 C6 1.400(2)
C6 C7 1.439(2)
C7 C8 1.3664(19)
C7 C9 1.499(2)
C8 C10 1.4601(18)
C9 H9A 0.9600
C9 H9B 0.9600
C9 H9C 0.9600
C10 C11 1.4006(19)
C10 C15 1.4028(19)
C11 H11 0.9300
C11 C12 1.379(2)
C12 H12 0.9300
C12 C13 1.378(2)
C13 H13 0.9300
C13 C14 1.380(2)
C14 H14 0.9300
C14 C15 1.3898(19)
C15 C16 1.5184(18)
C16 C17 1.5208(18)
C16 C18 1.5500(19)
C16 C26 1.5297(17)
C18 H18A 0.9600
C18 H18B 0.9600
C18 H18C 0.9600
C19 C20 1.5005(18)
C19 C26 1.5035(19)
C20 C21 1.386(2)
C20 C25 1.390(2)
C21 H21 0.9300
C21 C22 1.386(2)
C22 H22 0.9300
C22 C23 1.383(2)
C23 H23 0.9300
C23 C24 1.373(2)
C24 H24 0.9300
C24 C25 1.384(2)
C25 H25 0.9300
C26 H26A 0.9700
C26 H26B 0.9700

loop_
_geom_torsion_atom_site_label_1
_geom_torsion_atom_site_label_2
_geom_torsion_atom_site_label_3
_geom_torsion_atom_site_label_4
_geom_torsion
O1 C19 C20 C21 1.1(2)
O1 C19 C20 C25 179.04(13)
O1 C19 C26 C16 -1.8(2)
N1 C1 C2 C3 -179.34(16)
N1 C1 C6 C5 179.98(14)
N1 C1 C6 C7 -0.03(17)
N1 C8 C10 C11 -166.94(13)
N1 C8 C10 C15 11.44(19)
C1 N1 C8 C7 -1.60(16)
C1 N1 C8 C10 175.16(12)
C1 N1 C17 O2 -10.8(2)
C1 N1 C17 C16 162.42(12)
C1 C2 C3 C4 0.0(3)
C1 C6 C7 C8 -0.95(18)
C1 C6 C7 C9 179.45(16)
C2 C1 C6 C5 1.3(2)
C2 C1 C6 C7 -178.71(15)
C2 C3 C4 C5 0.7(3)
C3 C4 C5 C6 -0.4(3)
C4 C5 C6 C1 -0.6(3)
C4 C5 C6 C7 179.45(18)
C5 C6 C7 C8 179.03(18)
C5 C6 C7 C9 -0.6(3)
C6 C1 C2 C3 -1.0(2)
C6 C7 C8 N1 1.55(17)
C6 C7 C8 C10 -174.51(15)
C7 C8 C10 C11 8.8(2)
C7 C8 C10 C15 -172.80(15)
C8 N1 C1 C2 179.51(16)
C8 N1 C1 C6 0.98(16)
C8 N1 C17 O2 175.21(14)
C8 N1 C17 C16 -11.54(19)
C8 C10 C11 C12 179.00(14)
C8 C10 C15 C14 -177.53(12)
C8 C10 C15 C16 8.69(19)
C9 C7 C8 N1 -178.89(17)
C9 C7 C8 C10 5.1(3)
C10 C11 C12 C13 -1.8(2)
C10 C15 C16 C17 -28.99(17)
C10 C15 C16 C18 86.34(14)
C10 C15 C16 C26 -154.06(12)
C11 C10 C15 C14 0.9(2)
C11 C10 C15 C16 -172.88(12)
C11 C12 C13 C14 1.4(2)
C12 C13 C14 C15 0.1(2)
C13 C14 C15 C10 -1.3(2)
C13 C14 C15 C16 172.46(13)
C14 C15 C16 C17 157.34(12)
C14 C15 C16 C18 -87.34(15)
C14 C15 C16 C26 32.26(17)
C15 C10 C11 C12 0.6(2)
C15 C16 C17 O2 -157.05(14)
C15 C16 C17 N1 29.76(17)
C15 C16 C26 C19 64.19(16)
C17 N1 C1 C2 4.7(2)
C17 N1 C1 C6 -173.80(13)
C17 N1 C8 C7 173.22(13)
C17 N1 C8 C10 -10.0(2)
C17 C16 C26 C19 -63.72(15)
C18 C16 C17 O2 85.70(16)
C18 C16 C17 N1 -87.49(14)
C18 C16 C26 C19 -175.92(11)
C19 C20 C21 C22 177.24(14)
C19 C20 C25 C24 -176.80(13)
C20 C19 C26 C16 176.76(11)
C20 C21 C22 C23 0.3(3)
C21 C20 C25 C24 1.1(2)
C21 C22 C23 C24 -0.2(3)
C22 C23 C24 C25 0.5(3)
C23 C24 C25 C20 -1.0(2)
C25 C20 C21 C22 -0.7(2)
C26 C16 C17 O2 -28.32(19)
C26 C16 C17 N1 158.49(12)
C26 C19 C20 C21 -177.47(12)
C26 C19 C20 C25 0.43(19)
